data_2209729
loop_
_publ_author_name
'Zhang, Han-Ping'
'Li, Yi-Zhi'
'Zhou, Hong'
'Pan, Zhi-Quan'
'Wang, Cheng-Gang'

_publ_section_title
;[<i>N</i>,<i>N</i>,<i>N</i>'-Tris(3-aminopropyl)-<i>N</i>'-(3-ammoniopropyl)ethane-1,2-diamine]copper(II)
 tris(perchlorate)
;
_journal_coeditor_code AT2053
_journal_issue 8
_journal_name_full 'Acta Crystallographica Section E'
_journal_page_first m1802
_journal_page_last m1804
_journal_paper_doi 10.1107/S1600536806025839
_journal_volume 62
_journal_year 2006
_chemical_formula_iupac '[Cu (C14 H37 N6)] (Cl O4)3'
_chemical_formula_moiety 'C14 H37 Cu N6 3+, 3Cl O4 -'
_chemical_formula_sum 'C14 H37 Cl3 Cu N6 O12'
_chemical_formula_weight 651.39
_chemical_name_systematic
;
[N,N,N'-Tris(3-aminopropyl)-N'-(3-ammoniopropyl)ethane-1,2-diamine]copper(II)
tris(perchlorate)
;
_space_group_IT_number 14
_symmetry_cell_setting monoclinic
_symmetry_space_group_name_Hall '-P 2yn'
_symmetry_space_group_name_H-M 'P 1 21/n 1'
_atom_sites_solution_hydrogens geom
_atom_sites_solution_primary direct
_atom_sites_solution_secondary difmap
_cell_angle_alpha 90.00
_cell_angle_beta 99.092(2)
_cell_angle_gamma 90.00
_cell_formula_units_Z 4
_cell_length_a 9.3315(11)
_cell_length_b 18.131(2)
_cell_length_c 15.8484(18)
_cell_measurement_reflns_used 1517
_cell_measurement_temperature 298(2)
_cell_measurement_theta_max 25.31
_cell_measurement_theta_min 2.02
_cell_volume 2647.7(5)
_computing_cell_refinement SMART
_computing_data_collection 'SMART (Bruker, 2000)'
_computing_data_reduction 'SAINT (Bruker, 2000)'
_computing_molecular_graphics SHELXTL
_computing_publication_material SHELXTL
_computing_structure_refinement SHELXTL
_computing_structure_solution 'SHELXTL (Bruker, 2000)'
_diffrn_ambient_temperature 298(2)
_diffrn_measured_fraction_theta_full 0.996
_diffrn_measured_fraction_theta_max 0.996
_diffrn_measurement_device_type 'Bruker SMART APEX CCD area-detector'
_diffrn_measurement_method '\f and \w'
_diffrn_radiation_monochromator graphite
_diffrn_radiation_source 'sealed tube'
_diffrn_radiation_type MoK\a
_diffrn_radiation_wavelength 0.71073
_diffrn_reflns_av_R_equivalents 0.0388
_diffrn_reflns_av_sigmaI/netI 0.0507
_diffrn_reflns_limit_h_max 11
_diffrn_reflns_limit_h_min -11
_diffrn_reflns_limit_k_max 22
_diffrn_reflns_limit_k_min -21
_diffrn_reflns_limit_l_max 19
_diffrn_reflns_limit_l_min -15
_diffrn_reflns_number 14355
_diffrn_reflns_theta_full 26.00
_diffrn_reflns_theta_max 26.00
_diffrn_reflns_theta_min 1.72
_diffrn_standards_decay_% 0
_diffrn_standards_number 0
_exptl_absorpt_coefficient_mu 1.194
_exptl_absorpt_correction_T_max 0.9105
_exptl_absorpt_correction_T_min 0.7158
_exptl_absorpt_correction_type multi-scan
_exptl_absorpt_process_details '(SADABS; Bruker, 2000)'
_exptl_crystal_colour blue
_exptl_crystal_density_diffrn 1.634
_exptl_crystal_density_method 'not measured'
_exptl_crystal_description needle
_exptl_crystal_F_000 1356
_exptl_crystal_size_max 0.30
_exptl_crystal_size_mid 0.10
_exptl_crystal_size_min 0.08
_refine_diff_density_max 0.478
_refine_diff_density_min -0.654
_refine_ls_extinction_method none
_refine_ls_goodness_of_fit_ref 1.046
_refine_ls_hydrogen_treatment constr
_refine_ls_matrix_type full
_refine_ls_number_parameters 464
_refine_ls_number_reflns 5180
_refine_ls_number_restraints 174
_refine_ls_restrained_S_all 1.028
_refine_ls_R_factor_all 0.0801
_refine_ls_R_factor_gt 0.0603
_refine_ls_shift/su_max 0.000
_refine_ls_shift/su_mean 0.000
_refine_ls_structure_factor_coef Fsqd
_refine_ls_weighting_details 'calc w=1/[\s^2^(Fo^2^)+(0.08P)^2^+1.99P] where P=(Fo^2^+2Fc^2^)/3'
_refine_ls_weighting_scheme calc
_refine_ls_wR_factor_gt 0.1389
_refine_ls_wR_factor_ref 0.1460
_reflns_number_gt 4129
_reflns_number_total 5180
_reflns_threshold_expression I>2\s(I)
_cod_data_source_file at2053.cif
_cod_data_source_block I
_cod_original_sg_symbol_H-M 'P 21/n'
_cod_database_code 2209729
_cod_database_fobs_code 2209729

loop_
_symmetry_equiv_pos_as_xyz
'x, y, z'
'-x+1/2, y+1/2, -z+1/2'
'-x, -y, -z'
'x-1/2, -y-1/2, z-1/2'

loop_
_atom_site_type_symbol
_atom_site_label
_atom_site_fract_x
_atom_site_fract_y
_atom_site_fract_z
_atom_site_U_iso_or_equiv
_atom_site_adp_type
_atom_site_calc_flag
_atom_site_refinement_flags
_atom_site_occupancy
_atom_site_disorder_assembly
_atom_site_disorder_group
C C1 0.5039(5) 0.3500(3) 0.7152(3) 0.0445(11) Uani d . 1 . .
H H1A 0.4859 0.3546 0.6534 0.053 Uiso calc R 1 . .
H H1B 0.4298 0.3783 0.7374 0.053 Uiso calc R 1 . .
C C2 0.4884(5) 0.2700(2) 0.7383(3) 0.0385(10) Uani d . 1 . .
H H2A 0.5154 0.2646 0.7996 0.046 Uiso calc R 1 . .
H H2B 0.3872 0.2559 0.7235 0.046 Uiso calc R 1 . .
C C3 0.5792(5) 0.2182(3) 0.6945(3) 0.0491(12) Uani d . 1 . .
H H3A 0.5555 0.1677 0.7071 0.059 Uiso calc R 1 . .
H H3B 0.5567 0.2252 0.6332 0.059 Uiso calc R 1 . .
C C4 0.8061(6) 0.3215(2) 0.5035(3) 0.0415(10) Uani d . 1 . .
H H4A 0.7020 0.3160 0.5003 0.050 Uiso calc R 1 . .
H H4B 0.8352 0.2954 0.4555 0.050 Uiso calc R 1 . .
C C5 0.8431(5) 0.4023(3) 0.4980(3) 0.0426(11) Uani d . 1 . .
H H5A 0.7994 0.4206 0.4424 0.051 Uiso calc R 1 . .
H H5B 0.9475 0.4069 0.5018 0.051 Uiso calc R 1 . .
C C6 0.7947(5) 0.4509(3) 0.5657(3) 0.0467(11) Uani d . 1 . .
H H6A 0.8144 0.5017 0.5523 0.056 Uiso calc R 1 . .
H H6B 0.6903 0.4459 0.5617 0.056 Uiso calc R 1 . .
C C7 1.0198(5) 0.4548(3) 0.6685(3) 0.0437(11) Uani d . 1 . .
H H7A 1.0614 0.4309 0.6233 0.052 Uiso calc R 1 . .
H H7B 1.0287 0.5076 0.6608 0.052 Uiso calc R 1 . .
C C8 1.1108(6) 0.4348(3) 0.7514(3) 0.0468(12) Uani d . 1 . .
H H8A 1.0675 0.4567 0.7972 0.056 Uiso calc R 1 . .
H H8B 1.2058 0.4569 0.7529 0.056 Uiso calc R 1 . .
C C9 1.1313(5) 0.3534(3) 0.7697(3) 0.0406(10) Uani d . 1 . .
H H9A 1.1599 0.3293 0.7202 0.049 Uiso calc R 1 . .
H H9B 1.2092 0.3468 0.8174 0.049 Uiso calc R 1 . .
C C10 0.7911(5) 0.4867(2) 0.7135(3) 0.0345(9) Uani d . 1 . .
H H10A 0.8506 0.4882 0.7695 0.041 Uiso calc R 1 . .
H H10B 0.7858 0.5364 0.6904 0.041 Uiso calc R 1 . .
C C11 0.6471(6) 0.4620(3) 0.7219(3) 0.0467(11) Uani d . 1 . .
H H11A 0.5833 0.4685 0.6679 0.056 Uiso calc R 1 . .
H H11B 0.6099 0.4918 0.7645 0.056 Uiso calc R 1 . .
C C12 0.6849(5) 0.3778(2) 0.8414(3) 0.0328(9) Uani d . 1 . .
H H12A 0.7774 0.4023 0.8581 0.039 Uiso calc R 1 . .
H H12B 0.6992 0.3261 0.8561 0.039 Uiso calc R 1 . .
C C13 0.5780(5) 0.4094(3) 0.8958(3) 0.0357(9) Uani d . 1 . .
H H13A 0.5916 0.4624 0.9004 0.043 Uiso calc R 1 . .
H H13B 0.4798 0.4004 0.8672 0.043 Uiso calc R 1 . .
C C14 0.5954(5) 0.3770(3) 0.9838(3) 0.0457(11) Uani d . 1 . .
H H14A 0.5283 0.4011 1.0158 0.055 Uiso calc R 1 . .
H H14B 0.5701 0.3251 0.9794 0.055 Uiso calc R 1 . .
Cl Cl1 0.71595(18) 0.67798(9) 0.52118(10) 0.0392(15) Uani d PD 0.852(6) A 1
Cl Cl2 0.8357(3) 0.58682(11) 0.97950(15) 0.0387(13) Uani d PD 0.780(13) B 1
Cl Cl3 0.3691(2) 0.62631(9) 0.76560(13) 0.0347(6) Uani d PD 0.741(5) C 1
Cl Cl1' 0.7230(11) 0.6815(6) 0.5201(5) 0.047(10) Uani d PD 0.148(6) A 2
Cl Cl2' 0.8301(12) 0.5897(4) 0.9852(7) 0.045(5) Uani d PD 0.220(13) B 2
Cl Cl3' 0.3453(7) 0.6246(3) 0.7469(4) 0.049(3) Uani d PD 0.259(5) C 2
Cu Cu1 0.81160(5) 0.33207(3) 0.69232(3) 0.03006(16) Uani d . 1 . .
N N1 0.6472(4) 0.3829(2) 0.7475(2) 0.0379(8) Uani d . 1 . .
N N2 1.0020(4) 0.3186(2) 0.7895(2) 0.0373(8) Uani d . 1 . .
H H2C 0.9823 0.3372 0.8390 0.045 Uiso calc R 1 . .
H H2D 1.0194 0.2701 0.7975 0.045 Uiso calc R 1 . .
N N3 0.8802(4) 0.2892(2) 0.5841(2) 0.0421(9) Uani d . 1 . .
H H3C 0.9763 0.2969 0.5878 0.051 Uiso calc R 1 . .
H H3D 0.8652 0.2402 0.5827 0.051 Uiso calc R 1 . .
N N4 0.7363(4) 0.2310(2) 0.7229(2) 0.0390(8) Uani d . 1 . .
H H4C 0.7862 0.1959 0.6998 0.047 Uiso calc R 1 . .
H H4D 0.7553 0.2255 0.7801 0.047 Uiso calc R 1 . .
N N5 0.8614(4) 0.43657(19) 0.6557(2) 0.0368(8) Uani d . 1 . .
N N6 0.7449(4) 0.3845(2) 1.0316(2) 0.0381(8) Uani d . 1 . .
H H6C 0.8000 0.3482 1.0167 0.057 Uiso calc R 1 . .
H H6D 0.7425 0.3821 1.0874 0.057 Uiso calc R 1 . .
H H6E 0.7817 0.4277 1.0192 0.057 Uiso calc R 1 . .
O O1 0.6336(3) 0.74011(16) 0.53495(19) 0.0415(10) Uani d PD 0.852(6) A 1
O O2 0.8171(3) 0.66373(15) 0.59450(16) 0.0432(11) Uani d PD 0.852(6) A 1
O O3 0.6241(3) 0.61700(16) 0.50323(19) 0.0444(12) Uani d PD 0.852(6) A 1
O O4 0.7891(3) 0.69108(16) 0.45199(17) 0.0388(10) Uani d PD 0.852(6) A 1
O O5 0.9536(4) 0.6257(3) 1.0211(3) 0.0434(15) Uani d PD 0.780(13) B 1
O O6 0.7765(6) 0.5447(2) 1.0381(3) 0.042(2) Uani d PD 0.780(13) B 1
O O7 0.7324(4) 0.6357(3) 0.9401(3) 0.0390(15) Uani d PD 0.780(13) B 1
O O8 0.8801(5) 0.5412(2) 0.9187(3) 0.0417(15) Uani d PD 0.780(13) B 1
O O9 0.3879(4) 0.55943(15) 0.8103(2) 0.0439(11) Uani d PD 0.741(5) C 1
O O10 0.3693(4) 0.68463(16) 0.82366(19) 0.0473(12) Uani d PD 0.741(5) C 1
O O11 0.2365(4) 0.62522(18) 0.7100(2) 0.0469(13) Uani d PD 0.741(5) C 1
O O12 0.4827(4) 0.63597(18) 0.7184(2) 0.0517(13) Uani d PD 0.741(5) C 1
O O1' 0.6470(18) 0.7434(9) 0.4841(10) 0.045(6) Uani d PD 0.148(6) A 2
O O2' 0.8715(12) 0.6910(10) 0.5189(11) 0.044(6) Uani d PD 0.148(6) A 2
O O3' 0.6993(18) 0.6728(9) 0.6046(7) 0.036(5) Uani d PD 0.148(6) A 2
O O4' 0.674(2) 0.6186(9) 0.4727(11) 0.061(9) Uani d PD 0.148(6) A 2
O O5' 0.9751(13) 0.5895(11) 1.0214(10) 0.052(6) Uani d PD 0.220(13) B 2
O O6' 0.754(2) 0.5411(8) 1.0291(12) 0.045(8) Uani d PD 0.220(13) B 2
O O7' 0.7742(17) 0.6600(6) 0.9899(14) 0.054(6) Uani d PD 0.220(13) B 2
O O8' 0.817(2) 0.5683(9) 0.9006(7) 0.055(5) Uani d PD 0.220(13) B 2
O O9' 0.3671(12) 0.5585(4) 0.7048(6) 0.064(5) Uani d PD 0.259(5) C 2
O O10' 0.3219(12) 0.6821(5) 0.6873(6) 0.054(4) Uani d PD 0.259(5) C 2
O O11' 0.2240(9) 0.6174(6) 0.7884(6) 0.045(3) Uani d PD 0.259(5) C 2
O O12' 0.4682(9) 0.6402(6) 0.8073(6) 0.058(4) Uani d PD 0.259(5) C 2

loop_
_atom_site_aniso_label
_atom_site_aniso_U_11
_atom_site_aniso_U_22
_atom_site_aniso_U_33
_atom_site_aniso_U_12
_atom_site_aniso_U_13
_atom_site_aniso_U_23
C1 0.034(2) 0.054(3) 0.041(2) 0.013(2) -0.0039(19) -0.012(2)
C2 0.033(2) 0.036(2) 0.046(2) -0.0123(18) 0.0074(19) -0.0121(19)
C3 0.047(3) 0.056(3) 0.044(3) -0.015(2) 0.006(2) -0.021(2)
C4 0.051(3) 0.040(2) 0.036(2) -0.002(2) 0.014(2) -0.0104(19)
C5 0.046(3) 0.040(2) 0.044(3) 0.012(2) 0.014(2) 0.0106(19)
C6 0.043(3) 0.044(3) 0.054(3) 0.014(2) 0.012(2) 0.013(2)
C7 0.042(3) 0.041(2) 0.052(3) -0.015(2) 0.019(2) 0.002(2)
C8 0.054(3) 0.044(3) 0.042(3) -0.016(2) 0.007(2) -0.015(2)
C9 0.039(2) 0.050(3) 0.034(2) -0.004(2) 0.0117(18) -0.0113(19)
C10 0.047(3) 0.027(2) 0.033(2) 0.0010(17) 0.0156(18) 0.0032(16)
C11 0.052(3) 0.041(3) 0.047(3) 0.011(2) 0.009(2) 0.007(2)
C12 0.034(2) 0.0246(19) 0.041(2) 0.0035(16) 0.0089(18) -0.0041(17)
C13 0.034(2) 0.044(2) 0.031(2) 0.0126(18) 0.0133(17) -0.0055(18)
C14 0.039(3) 0.046(3) 0.058(3) 0.008(2) 0.026(2) 0.004(2)
Cl1 0.037(2) 0.0355(19) 0.044(3) 0.0044(14) 0.0022(17) 0.0047(16)
Cl2 0.035(2) 0.033(2) 0.048(2) -0.0057(16) 0.0033(16) 0.0030(16)
Cl3 0.0384(12) 0.0327(12) 0.0358(10) -0.0003(9) 0.0146(9) -0.0003(8)
Cl1' 0.042(14) 0.063(16) 0.034(15) -0.007(11) -0.003(10) -0.022(10)
Cl2' 0.052(10) 0.033(8) 0.054(9) 0.008(7) 0.020(7) 0.011(6)
Cl3' 0.052(5) 0.046(4) 0.053(4) -0.011(3) 0.018(4) -0.016(3)
Cu1 0.0271(3) 0.0352(3) 0.0290(3) 0.0007(2) 0.00765(18) -0.0010(2)
N1 0.041(2) 0.0354(19) 0.0378(19) 0.0132(16) 0.0070(15) 0.0080(15)
N2 0.0311(19) 0.0383(19) 0.042(2) 0.0042(15) 0.0052(15) -0.0001(16)
N3 0.045(2) 0.039(2) 0.045(2) 0.0018(17) 0.0125(17) -0.0087(16)
N4 0.042(2) 0.0365(19) 0.043(2) -0.0036(15) 0.0201(17) 0.0035(16)
N5 0.041(2) 0.0309(18) 0.043(2) 0.0034(15) 0.0204(16) 0.0032(15)
N6 0.042(2) 0.044(2) 0.0324(18) 0.0046(16) 0.0167(15) 0.0060(16)
O1 0.041(2) 0.043(2) 0.042(2) 0.0188(17) 0.0096(19) -0.0057(19)
O2 0.044(3) 0.042(2) 0.037(2) -0.0023(16) -0.0151(17) -0.0031(15)
O3 0.043(3) 0.038(2) 0.045(2) -0.0158(19) -0.015(2) 0.0161(18)
O4 0.039(2) 0.039(2) 0.040(2) -0.0023(15) 0.0129(17) 0.0091(16)
O5 0.051(3) 0.043(3) 0.039(2) -0.015(2) 0.014(2) -0.011(2)
O6 0.046(4) 0.041(5) 0.040(4) -0.017(3) 0.008(3) 0.011(3)
O7 0.038(2) 0.038(3) 0.043(3) 0.0132(19) 0.013(2) 0.012(2)
O8 0.041(3) 0.047(3) 0.040(3) -0.016(2) 0.013(2) -0.015(2)
O9 0.044(3) 0.042(2) 0.048(2) -0.0044(19) 0.0146(19) -0.0120(19)
O10 0.053(3) 0.051(3) 0.040(2) -0.009(2) 0.014(2) 0.006(2)
O11 0.040(3) 0.052(3) 0.042(3) 0.011(2) -0.012(2) -0.016(2)
O12 0.050(3) 0.052(3) 0.056(3) -0.015(2) 0.015(2) -0.004(2)
O1' 0.041(13) 0.036(12) 0.052(16) 0.004(10) -0.012(12) 0.019(12)
O2' 0.033(12) 0.049(13) 0.053(14) 0.002(9) 0.014(10) -0.002(10)
O3' 0.044(13) 0.035(11) 0.033(11) 0.006(9) 0.016(9) 0.018(8)
O4' 0.055(19) 0.067(18) 0.061(19) -0.035(14) 0.006(14) -0.028(15)
O5' 0.060(12) 0.047(14) 0.052(10) -0.014(9) 0.018(8) -0.012(10)
O6' 0.059(15) 0.029(14) 0.045(14) -0.012(11) 0.006(11) 0.016(11)
O7' 0.046(10) 0.045(10) 0.066(15) 0.004(7) -0.002(9) 0.002(9)
O8' 0.066(14) 0.052(11) 0.051(11) 0.025(9) 0.016(9) 0.019(8)
O9' 0.062(9) 0.055(9) 0.063(9) 0.023(7) -0.021(7) -0.021(7)
O10' 0.064(10) 0.057(9) 0.042(7) -0.009(7) 0.009(6) 0.011(6)
O11' 0.054(8) 0.052(7) 0.030(6) -0.009(6) 0.007(5) 0.023(5)
O12' 0.067(11) 0.050(8) 0.066(10) -0.003(7) 0.037(9) -0.009(7)

loop_
_atom_type_symbol
_atom_type_description
_atom_type_scat_dispersion_real
_atom_type_scat_dispersion_imag
_atom_type_scat_source
C C 0.0033 0.0016 'International Tables Vol C Tables 4.2.6.8 and 6.1.1.4'
H H 0.0000 0.0000 'International Tables Vol C Tables 4.2.6.8 and 6.1.1.4'
N N 0.0061 0.0033 'International Tables Vol C Tables 4.2.6.8 and 6.1.1.4'
O O 0.0106 0.0060 'International Tables Vol C Tables 4.2.6.8 and 6.1.1.4'
Cu Cu 0.3201 1.2651 'International Tables Vol C Tables 4.2.6.8 and 6.1.1.4'
Cl Cl 0.1484 0.1585 'International Tables Vol C Tables 4.2.6.8 and 6.1.1.4'

loop_
_geom_angle_atom_site_label_1
_geom_angle_atom_site_label_2
_geom_angle_atom_site_label_3
_geom_angle
N1 C1 C2 114.8(4)
N1 C1 H1A 108.6
C2 C1 H1A 108.6
N1 C1 H1B 108.6
C2 C1 H1B 108.6
H1A C1 H1B 107.5
C3 C2 C1 113.9(4)
C3 C2 H2A 108.8
C1 C2 H2A 108.8
C3 C2 H2B 108.8
C1 C2 H2B 108.8
H2A C2 H2B 107.7
N4 C3 C2 111.4(4)
N4 C3 H3A 109.4
C2 C3 H3A 109.4
N4 C3 H3B 109.4
C2 C3 H3B 109.4
H3A C3 H3B 108.0
N3 C4 C5 110.8(4)
N3 C4 H4A 109.5
C5 C4 H4A 109.5
N3 C4 H4B 109.5
C5 C4 H4B 109.5
H4A C4 H4B 108.1
C4 C5 C6 115.3(4)
C4 C5 H5A 108.4
C6 C5 H5A 108.4
C4 C5 H5B 108.4
C6 C5 H5B 108.4
H5A C5 H5B 107.5
N5 C6 C5 116.9(4)
N5 C6 H6A 108.1
C5 C6 H6A 108.1
N5 C6 H6B 108.1
C5 C6 H6B 108.1
H6A C6 H6B 107.3
C8 C7 N5 118.6(4)
C8 C7 H7A 107.7
N5 C7 H7A 107.7
C8 C7 H7B 107.7
N5 C7 H7B 107.7
H7A C7 H7B 107.1
C7 C8 C9 116.4(4)
C7 C8 H8A 108.2
C9 C8 H8A 108.2
C7 C8 H8B 108.2
C9 C8 H8B 108.2
H8A C8 H8B 107.4
N2 C9 C8 112.6(4)
N2 C9 H9A 109.1
C8 C9 H9A 109.1
N2 C9 H9B 109.1
C8 C9 H9B 109.1
H9A C9 H9B 107.8
C11 C10 N5 111.6(4)
C11 C10 H10A 109.3
N5 C10 H10A 109.3
C11 C10 H10B 109.3
N5 C10 H10B 109.3
H10A C10 H10B 108.0
C10 C11 N1 111.3(4)
C10 C11 H11A 109.4
N1 C11 H11A 109.4
C10 C11 H11B 109.4
N1 C11 H11B 109.4
H11A C11 H11B 108.0
N1 C12 C13 118.1(3)
N1 C12 H12A 107.8
C13 C12 H12A 107.8
N1 C12 H12B 107.8
C13 C12 H12B 107.8
H12A C12 H12B 107.1
C14 C13 C12 113.1(4)
C14 C13 H13A 109.0
C12 C13 H13A 109.0
C14 C13 H13B 109.0
C12 C13 H13B 109.0
H13A C13 H13B 107.8
N6 C14 C13 113.2(4)
N6 C14 H14A 108.9
C13 C14 H14A 108.9
N6 C14 H14B 108.9
C13 C14 H14B 108.9
H14A C14 H14B 107.8
O1 Cl1 O4 109.46(6)
O1 Cl1 O2 109.48(6)
O4 Cl1 O2 109.48(6)
O1 Cl1 O3 109.47(6)
O4 Cl1 O3 109.46(6)
O2 Cl1 O3 109.48(6)
O5 Cl2 O8 109.49(6)
O5 Cl2 O7 109.49(6)
O8 Cl2 O7 109.47(6)
O5 Cl2 O6 109.47(6)
O8 Cl2 O6 109.45(6)
O7 Cl2 O6 109.47(6)
O9 Cl3 O10 109.50(6)
O9 Cl3 O11 109.47(6)
O10 Cl3 O11 109.46(6)
O9 Cl3 O12 109.46(6)
O10 Cl3 O12 109.47(6)
O11 Cl3 O12 109.47(6)
O2' Cl1' O3' 109.48(6)
O2' Cl1' O4' 109.47(6)
O3' Cl1' O4' 109.48(6)
O2' Cl1' O1' 109.48(6)
O3' Cl1' O1' 109.47(6)
O4' Cl1' O1' 109.46(6)
O5' Cl2' O6' 109.47(6)
O5' Cl2' O7' 109.47(7)
O6' Cl2' O7' 109.47(6)
O5' Cl2' O8' 109.47(6)
O6' Cl2' O8' 109.47(7)
O7' Cl2' O8' 109.47(6)
O11' Cl3' O9' 109.47(6)
O11' Cl3' O12' 109.48(6)
O9' Cl3' O12' 109.47(6)
O11' Cl3' O10' 109.47(6)
O9' Cl3' O10' 109.47(6)
O12' Cl3' O10' 109.47(6)
N4 Cu1 N5 173.04(15)
N4 Cu1 N3 91.33(16)
N5 Cu1 N3 89.92(15)
N4 Cu1 N1 89.65(15)
N5 Cu1 N1 85.71(14)
N3 Cu1 N1 148.41(15)
N4 Cu1 N2 90.22(15)
N5 Cu1 N2 96.19(15)
N3 Cu1 N2 102.67(15)
N1 Cu1 N2 108.90(14)
C12 N1 C1 112.4(4)
C12 N1 C11 109.0(3)
C1 N1 C11 109.4(4)
C12 N1 Cu1 108.6(2)
C1 N1 Cu1 111.0(3)
C11 N1 Cu1 106.2(3)
C9 N2 Cu1 114.6(3)
C9 N2 H2C 108.6
Cu1 N2 H2C 108.6
C9 N2 H2D 108.6
Cu1 N2 H2D 108.6
H2C N2 H2D 107.6
C4 N3 Cu1 113.8(3)
C4 N3 H3C 108.8
Cu1 N3 H3C 108.8
C4 N3 H3D 108.8
Cu1 N3 H3D 108.8
H3C N3 H3D 107.7
C3 N4 Cu1 115.3(3)
C3 N4 H4C 108.5
Cu1 N4 H4C 108.5
C3 N4 H4D 108.5
Cu1 N4 H4D 108.5
H4C N4 H4D 107.5
C6 N5 C7 110.3(3)
C6 N5 C10 108.7(3)
C7 N5 C10 107.4(3)
C6 N5 Cu1 110.6(3)
C7 N5 Cu1 115.3(3)
C10 N5 Cu1 104.2(2)
C14 N6 H6C 109.5
C14 N6 H6D 109.5
H6C N6 H6D 109.5
C14 N6 H6E 109.5
H6C N6 H6E 109.5
H6D N6 H6E 109.5

loop_
_geom_bond_atom_site_label_1
_geom_bond_atom_site_label_2
_geom_bond_distance
C1 N1 1.480(6)
C1 C2 1.509(7)
C1 H1A 0.9700
C1 H1B 0.9700
C2 C3 1.506(7)
C2 H2A 0.9700
C2 H2B 0.9700
C3 N4 1.483(6)
C3 H3A 0.9700
C3 H3B 0.9700
C4 N3 1.474(6)
C4 C5 1.510(6)
C4 H4A 0.9700
C4 H4B 0.9700
C5 C6 1.511(7)
C5 H5A 0.9700
C5 H5B 0.9700
C6 N5 1.486(6)
C6 H6A 0.9700
C6 H6B 0.9700
C7 C8 1.492(7)
C7 N5 1.497(6)
C7 H7A 0.9700
C7 H7B 0.9700
C8 C9 1.511(7)
C8 H8A 0.9700
C8 H8B 0.9700
C9 N2 1.440(6)
C9 H9A 0.9700
C9 H9B 0.9700
C10 C11 1.443(7)
C10 N5 1.512(5)
C10 H10A 0.9700
C10 H10B 0.9700
C11 N1 1.489(6)
C11 H11A 0.9700
C11 H11B 0.9700
C12 N1 1.477(5)
C12 C13 1.530(5)
C12 H12A 0.9700
C12 H12B 0.9700
C13 C14 1.499(6)
C13 H13A 0.9700
C13 H13B 0.9700
C14 N6 1.484(6)
C14 H14A 0.9700
C14 H14B 0.9700
Cl1 O1 1.4002(18)
Cl1 O4 1.4003(18)
Cl1 O2 1.4003(18)
Cl1 O3 1.4003(18)
Cl2 O5 1.383(2)
Cl2 O8 1.383(2)
Cl2 O7 1.383(2)
Cl2 O6 1.383(2)
Cl3 O9 1.401(2)
Cl3 O10 1.401(2)
Cl3 O11 1.401(2)
Cl3 O12 1.402(2)
Cl1' O2' 1.4002(19)
Cl1' O3' 1.4003(19)
Cl1' O4' 1.4004(19)
Cl1' O1' 1.4004(19)
Cl2' O5' 1.383(2)
Cl2' O6' 1.383(2)
Cl2' O7' 1.383(2)
Cl2' O8' 1.383(2)
Cl3' O11' 1.401(2)
Cl3' O9' 1.401(2)
Cl3' O12' 1.401(2)
Cl3' O10' 1.401(2)
Cu1 N4 2.048(3)
Cu1 N5 2.056(3)
Cu1 N3 2.074(4)
Cu1 N1 2.096(4)
Cu1 N2 2.173(4)
N2 H2C 0.9000
N2 H2D 0.9000
N3 H3C 0.9000
N3 H3D 0.9000
N4 H4C 0.9000
N4 H4D 0.9000
N6 H6C 0.8900
N6 H6D 0.8900
N6 H6E 0.8900

loop_
_geom_hbond_atom_site_label_D
_geom_hbond_atom_site_label_H
_geom_hbond_atom_site_label_A
_geom_hbond_site_symmetry_A
_geom_hbond_distance_DH
_geom_hbond_distance_HA
_geom_hbond_distance_DA
_geom_hbond_angle_DHA
N2 H2C O5 3_767 0.90 2.30 3.132(5) 153.1
N2 H2C O5' 3_767 0.90 2.56 3.407(18) 157.6
N6 H6C O5 3_767 0.89 2.51 3.064(6) 120.9
N6 H6E O5' 3_767 0.89 2.47 2.906(18) 110.4
N3 H3C O4 3_766 0.90 2.38 3.246(5) 160.8
N3 H3C O2' 3_766 0.90 2.38 3.058(12) 131.8
N2 H2D O10' 2_646 0.90 2.16 2.961(10) 147.3
N2 H2D O12 2_646 0.90 2.44 3.317(5) 163.6
N3 H3D O7 2_646 0.90 2.11 2.979(5) 162.4
N3 H3D O7' 2_646 0.90 2.16 2.899(13) 139.2
N4 H4C O7 2_646 0.90 2.45 3.160(5) 135.7
N4 H4C O12' 2_646 0.90 2.52 3.310(10) 146.4
N4 H4C O12 2_646 0.90 2.57 3.152(5) 122.6
N4 H4D O3' 2_646 0.90 2.05 2.903(13) 158.4
N4 H4D O2 2_646 0.90 2.47 3.250(5) 145.6
N6 H6C O1' 2_646 0.89 1.96 2.775(18) 151.0
N6 H6C O1 2_646 0.89 2.25 3.103(5) 160.9
N6 H6D O11' 3_667 0.89 1.94 2.823(10) 169.0
N6 H6D O10 3_667 0.89 2.24 2.957(5) 137.8
N6 H6D O9 3_667 0.89 2.42 3.135(5) 137.7
N6 H6E O6' . 0.89 2.08 2.842(15) 142.9
N6 H6E O6 . 0.89 2.14 2.919(6) 145.3

loop_
_geom_torsion_atom_site_label_1
_geom_torsion_atom_site_label_2
_geom_torsion_atom_site_label_3
_geom_torsion_atom_site_label_4
_geom_torsion
N1 C1 C2 C3 -68.6(5)
C1 C2 C3 N4 65.6(5)
N3 C4 C5 C6 -63.1(5)
C4 C5 C6 N5 64.1(6)
N5 C7 C8 C9 66.8(6)
C7 C8 C9 N2 -72.2(5)
N5 C10 C11 N1 52.3(5)
N1 C12 C13 C14 157.8(4)
C12 C13 C14 N6 55.7(5)
C13 C12 N1 C1 -55.0(5)
C13 C12 N1 C11 66.4(5)
C13 C12 N1 Cu1 -178.3(3)
C2 C1 N1 C12 -57.6(5)
C2 C1 N1 C11 -178.9(4)
C2 C1 N1 Cu1 64.3(4)
C10 C11 N1 C12 84.6(5)
C10 C11 N1 C1 -152.1(4)
C10 C11 N1 Cu1 -32.2(4)
N4 Cu1 N1 C12 74.2(3)
N5 Cu1 N1 C12 -111.0(3)
N3 Cu1 N1 C12 166.2(3)
N2 Cu1 N1 C12 -15.9(3)
N4 Cu1 N1 C1 -49.9(3)
N5 Cu1 N1 C1 124.9(3)
N3 Cu1 N1 C1 42.1(4)
N2 Cu1 N1 C1 -140.0(3)
N4 Cu1 N1 C11 -168.7(3)
N5 Cu1 N1 C11 6.1(3)
N3 Cu1 N1 C11 -76.7(4)
N2 Cu1 N1 C11 101.2(3)
C8 C9 N2 Cu1 55.9(4)
N4 Cu1 N2 C9 148.2(3)
N5 Cu1 N2 C9 -34.6(3)
N3 Cu1 N2 C9 56.7(3)
N1 Cu1 N2 C9 -122.1(3)
C5 C4 N3 Cu1 65.4(4)
N4 Cu1 N3 C4 117.3(3)
N5 Cu1 N3 C4 -55.8(3)
N1 Cu1 N3 C4 25.8(5)
N2 Cu1 N3 C4 -152.2(3)
C2 C3 N4 Cu1 -64.3(5)
N3 Cu1 N4 C3 -96.4(3)
N1 Cu1 N4 C3 52.1(3)
N2 Cu1 N4 C3 161.0(3)
C5 C6 N5 C7 66.6(5)
C5 C6 N5 C10 -175.9(4)
C5 C6 N5 Cu1 -62.1(5)
C8 C7 N5 C6 -171.9(4)
C8 C7 N5 C10 69.9(5)
C8 C7 N5 Cu1 -45.7(5)
C11 C10 N5 C6 74.8(4)
C11 C10 N5 C7 -165.9(4)
C11 C10 N5 Cu1 -43.1(4)
N3 Cu1 N5 C6 50.9(3)
N1 Cu1 N5 C6 -97.8(3)
N2 Cu1 N5 C6 153.6(3)
N3 Cu1 N5 C7 -75.1(3)
N1 Cu1 N5 C7 136.2(3)
N2 Cu1 N5 C7 27.6(3)
N3 Cu1 N5 C10 167.5(3)
N1 Cu1 N5 C10 18.8(3)
N2 Cu1 N5 C10 -89.8(3)
